data_4022956
loop_
_publ_author_name
'Christopher R. Graves'
'Hongying Zhou'
'Charlotte L. Stern'
'SonBinh T. Nguyen'

_publ_section_title
;
 A Mechanistic Investigation of the Asymmetric
 Meerwein-Schmidt-Ponndorf-Verley Reduction Catalyzed by
 BINOL/AlMe~3~-Structure, Kinetics, and Enantioselectivity
;
_journal_name_full 'Journal of Organic Chemistry'
_journal_page_first 9121
_journal_page_last 9133
_journal_paper_doi 10.1021/jo070563u
_journal_volume 72
_journal_year 2007
_chemical_formula_sum 'C33 H39 Al O5'
_chemical_formula_weight 542.62
_chemical_name_systematic
; 
 ? 
;
_space_group_IT_number 5
_symmetry_cell_setting monoclinic
_symmetry_space_group_name_Hall 'C 2y'
_symmetry_space_group_name_H-M 'C 1 2 1'
_atom_sites_solution_hydrogens geom
_atom_sites_solution_primary direct
_atom_sites_solution_secondary difmap
_audit_creation_method SHELXL-97
_cell_angle_alpha 90.00
_cell_angle_beta 101.599(15)
_cell_angle_gamma 90.00
_cell_formula_units_Z 4
_cell_length_a 30.363(8)
_cell_length_b 11.064(3)
_cell_length_c 8.571(2)
_cell_measurement_temperature 153(2)
_cell_volume 2820.4(12)
_computing_structure_refinement 'SHELXL-97 (Sheldrick, 1997)'
_computing_structure_solution 'SHELXS-97 (Sheldrick, 1990)'
_diffrn_ambient_temperature 153(2)
_diffrn_measured_fraction_theta_full 0.915
_diffrn_measured_fraction_theta_max 0.915
_diffrn_radiation_monochromator graphite
_diffrn_radiation_source 'fine-focus sealed tube'
_diffrn_radiation_type MoK\a
_diffrn_radiation_wavelength 0.71073
_diffrn_reflns_av_R_equivalents 0.0425
_diffrn_reflns_av_sigmaI/netI 0.0421
_diffrn_reflns_limit_h_max 39
_diffrn_reflns_limit_h_min -40
_diffrn_reflns_limit_k_max 14
_diffrn_reflns_limit_k_min -14
_diffrn_reflns_limit_l_max 11
_diffrn_reflns_limit_l_min -11
_diffrn_reflns_number 13108
_diffrn_reflns_theta_full 28.86
_diffrn_reflns_theta_max 28.86
_diffrn_reflns_theta_min 1.37
_exptl_absorpt_coefficient_mu 0.113
_exptl_crystal_density_diffrn 1.278
_exptl_crystal_density_method 'not measured'
_exptl_crystal_F_000 1160
_refine_diff_density_max 0.502
_refine_diff_density_min -0.178
_refine_diff_density_rms 0.048
_refine_ls_abs_structure_details 'Flack H D (1983), Acta Cryst. A39, 876-881'
_refine_ls_abs_structure_Flack -0.02(14)
_refine_ls_extinction_method none
_refine_ls_goodness_of_fit_ref 1.044
_refine_ls_hydrogen_treatment mixed
_refine_ls_matrix_type full
_refine_ls_number_parameters 353
_refine_ls_number_reflns 6461
_refine_ls_number_restraints 1
_refine_ls_restrained_S_all 1.044
_refine_ls_R_factor_all 0.0511
_refine_ls_R_factor_gt 0.0419
_refine_ls_shift/su_max 0.001
_refine_ls_shift/su_mean 0.000
_refine_ls_structure_factor_coef Fsqd
_refine_ls_weighting_details 'calc w=1/[\s^2^(Fo^2^)+(0.0692P)^2^+0.0000P] where P=(Fo^2^+2Fc^2^)/3'
_refine_ls_weighting_scheme calc
_refine_ls_wR_factor_gt 0.1064
_refine_ls_wR_factor_ref 0.1130
_reflns_number_gt 5576
_reflns_number_total 6461
_reflns_threshold_expression >2sigma(I)
_cod_data_source_file jo070563u-File001.cif
_cod_data_source_block s74m1m
_cod_original_sg_symbol_H-M 'C 2'
_cod_database_code 4022956

loop_
_symmetry_equiv_pos_as_xyz
'x, y, z'
'-x, y, -z'
'x+1/2, y+1/2, z'
'-x+1/2, y+1/2, -z'

loop_
_atom_site_label
_atom_site_type_symbol
_atom_site_fract_x
_atom_site_fract_y
_atom_site_fract_z
_atom_site_U_iso_or_equiv
_atom_site_adp_type
_atom_site_occupancy
_atom_site_symmetry_multiplicity
_atom_site_calc_flag
_atom_site_refinement_flags
Al1 Al 0.503910(17) 0.93880(5) 0.67748(6) 0.02756(12) Uani 1 1 d .
O1 O 0.48022(4) 0.81238(12) 0.75302(15) 0.0308(3) Uani 1 1 d .
O2 O 0.46128(4) 0.92203(11) 0.47171(14) 0.0282(3) Uani 1 1 d .
O3 O 0.55776(4) 0.92375(13) 0.85013(15) 0.0345(3) Uani 1 1 d .
C1 C 0.46395(6) 0.70994(16) 0.6792(2) 0.0287(4) Uani 1 1 d .
C2 C 0.48819(7) 0.60130(18) 0.7246(2) 0.0348(4) Uani 1 1 d .
H2 H 0.5148 0.6041 0.8049 0.042 Uiso 1 1 calc R
C3 C 0.47431(7) 0.49407(17) 0.6558(3) 0.0352(4) Uani 1 1 d .
H3 H 0.4911 0.4230 0.6895 0.042 Uiso 1 1 calc R
C4 C 0.43516(7) 0.48616(17) 0.5345(2) 0.0331(4) Uani 1 1 d .
C5 C 0.42071(8) 0.37526(18) 0.4598(3) 0.0407(5) Uani 1 1 d .
H5 H 0.4374 0.3038 0.4928 0.049 Uiso 1 1 calc R
C6 C 0.38347(8) 0.36854(19) 0.3415(3) 0.0446(5) Uani 1 1 d .
H6 H 0.3740 0.2931 0.2932 0.053 Uiso 1 1 calc R
C7 C 0.35900(8) 0.47511(19) 0.2913(3) 0.0414(5) Uani 1 1 d .
H7 H 0.3332 0.4711 0.2077 0.050 Uiso 1 1 calc R
C8 C 0.37195(7) 0.58388(18) 0.3617(2) 0.0344(4) Uani 1 1 d .
H8 H 0.3551 0.6544 0.3255 0.041 Uiso 1 1 calc R
C9 C 0.41007(6) 0.59349(16) 0.4878(2) 0.0284(4) Uani 1 1 d .
C10 C 0.42420(6) 0.70603(16) 0.5650(2) 0.0276(4) Uani 1 1 d .
C11 C 0.41612(6) 0.92091(16) 0.4735(2) 0.0277(4) Uani 1 1 d .
C12 C 0.39701(6) 0.81851(15) 0.5234(2) 0.0271(3) Uani 1 1 d .
C13 C 0.35095(6) 0.82571(16) 0.5404(2) 0.0282(4) Uani 1 1 d .
C14 C 0.32985(6) 0.73053(17) 0.6098(2) 0.0328(4) Uani 1 1 d .
H14 H 0.3463 0.6588 0.6433 0.039 Uiso 1 1 calc R
C15 C 0.28635(7) 0.74044(19) 0.6290(3) 0.0383(5) Uani 1 1 d .
H15 H 0.2731 0.6763 0.6770 0.046 Uiso 1 1 calc R
C16 C 0.26111(7) 0.8451(2) 0.5781(3) 0.0429(5) Uani 1 1 d .
H16 H 0.2307 0.8507 0.5896 0.052 Uiso 1 1 calc R
C17 C 0.28032(6) 0.9377(2) 0.5129(2) 0.0390(4) Uani 1 1 d .
H17 H 0.2630 1.0078 0.4781 0.047 Uiso 1 1 calc R
C18 C 0.32573(6) 0.93244(19) 0.4953(2) 0.0316(4) Uani 1 1 d .
C19 C 0.34674(7) 1.03201(18) 0.4376(2) 0.0352(4) Uani 1 1 d .
H19 H 0.3298 1.1030 0.4042 0.042 Uiso 1 1 calc R
C20 C 0.39101(7) 1.02718(17) 0.4295(2) 0.0324(4) Uani 1 1 d .
H20 H 0.4051 1.0957 0.3940 0.039 Uiso 1 1 calc R
C21 C 0.57776(7) 0.80578(19) 0.8975(3) 0.0406(5) Uani 1 1 d .
H21A H 0.5796 0.7561 0.8029 0.049 Uiso 1 1 calc R
H21B H 0.5600 0.7616 0.9642 0.049 Uiso 1 1 calc R
C22 C 0.62359(8) 0.8351(2) 0.9901(3) 0.0528(6) Uani 1 1 d .
H22A H 0.6448 0.8519 0.9190 0.063 Uiso 1 1 calc R
H22B H 0.6357 0.7688 1.0641 0.063 Uiso 1 1 calc R
C23 C 0.61435(8) 0.9476(3) 1.0794(3) 0.0483(5) Uani 1 1 d .
H23A H 0.6016 0.9267 1.1737 0.058 Uiso 1 1 calc R
H23B H 0.6421 0.9958 1.1143 0.058 Uiso 1 1 calc R
C24 C 0.58073(8) 1.0148(2) 0.9576(3) 0.0472(5) Uani 1 1 d .
H24A H 0.5592 1.0590 1.0092 0.057 Uiso 1 1 calc R
H24B H 0.5961 1.0734 0.8994 0.057 Uiso 1 1 calc R
C25 C 0.48850(7) 1.10442(18) 0.7278(3) 0.0377(4) Uani 1 1 d .
H25A H 0.4953 1.1159 0.8436 0.057 Uiso 1 1 calc R
H25B H 0.4564 1.1185 0.6868 0.057 Uiso 1 1 calc R
H25C H 0.5061 1.1617 0.6783 0.057 Uiso 1 1 calc R
O4 O 0.34927(6) 0.49061(17) 0.8736(2) 0.0594(5) Uani 1 1 d .
C26 C 0.34334(10) 0.3970(2) 0.7596(3) 0.0603(7) Uani 1 1 d .
H26A H 0.3518 0.4245 0.6598 0.072 Uiso 1 1 calc R
H26B H 0.3117 0.3696 0.7352 0.072 Uiso 1 1 calc R
C27 C 0.37391(11) 0.2964(3) 0.8351(5) 0.0729(8) Uani 1 1 d .
H27A H 0.3844 0.2469 0.7534 0.088 Uiso 1 1 calc R
H27B H 0.3586 0.2434 0.9005 0.088 Uiso 1 1 calc R
C28 C 0.41264(10) 0.3636(3) 0.9378(4) 0.0643(8) Uani 1 1 d .
H28A H 0.4402 0.3575 0.8930 0.077 Uiso 1 1 calc R
H28B H 0.4190 0.3316 1.0479 0.077 Uiso 1 1 calc R
O5 O 0.28876(7) 0.20155(18) 1.1196(2) 0.0669(5) Uani 1 1 d .
C29 C 0.39603(10) 0.4938(3) 0.9341(4) 0.0591(7) Uani 1 1 d .
H29A H 0.4024 0.5287 1.0427 0.071 Uiso 1 1 calc R
H29B H 0.4112 0.5438 0.8649 0.071 Uiso 1 1 calc R
C30 C 0.26363(10) 0.2912(2) 1.0228(3) 0.0580(7) Uani 1 1 d .
H30A H 0.2840 0.3515 0.9896 0.070 Uiso 1 1 calc R
H30B H 0.2434 0.3334 1.0821 0.070 Uiso 1 1 calc R
C31 C 0.23670(11) 0.2282(3) 0.8794(4) 0.0673(8) Uani 1 1 d .
H31A H 0.2056 0.2122 0.8931 0.081 Uiso 1 1 calc R
H31B H 0.2356 0.2767 0.7816 0.081 Uiso 1 1 calc R
C32 C 0.26180(12) 0.1138(3) 0.8728(4) 0.0799(9) Uani 1 1 d .
H32A H 0.2867 0.1246 0.8152 0.096 Uiso 1 1 calc R
H32B H 0.2417 0.0484 0.8214 0.096 Uiso 1 1 calc R
C33 C 0.27926(12) 0.0880(3) 1.0468(4) 0.0697(8) Uani 1 1 d .
H33A H 0.2564 0.0448 1.0930 0.084 Uiso 1 1 calc R
H33B H 0.3068 0.0378 1.0614 0.084 Uiso 1 1 calc R

loop_
_atom_site_aniso_label
_atom_site_aniso_U_11
_atom_site_aniso_U_22
_atom_site_aniso_U_33
_atom_site_aniso_U_23
_atom_site_aniso_U_13
_atom_site_aniso_U_12
Al1 0.0289(3) 0.0243(2) 0.0280(3) -0.0005(2) 0.00235(19) 0.0004(2)
O1 0.0328(7) 0.0296(6) 0.0276(6) 0.0018(5) 0.0006(5) -0.0028(5)
O2 0.0264(6) 0.0286(6) 0.0281(6) 0.0015(5) 0.0022(4) -0.0018(5)
O3 0.0370(7) 0.0296(7) 0.0328(6) -0.0015(6) -0.0028(5) 0.0005(6)
C1 0.0293(9) 0.0266(8) 0.0294(9) 0.0022(7) 0.0040(7) -0.0002(7)
C2 0.0306(10) 0.0340(9) 0.0377(10) 0.0086(8) 0.0019(8) 0.0029(8)
C3 0.0334(10) 0.0276(9) 0.0449(11) 0.0077(8) 0.0088(8) 0.0059(8)
C4 0.0388(10) 0.0256(8) 0.0376(11) 0.0031(8) 0.0140(8) 0.0025(8)
C5 0.0512(13) 0.0251(9) 0.0492(13) 0.0002(8) 0.0186(10) 0.0019(9)
C6 0.0585(14) 0.0274(10) 0.0493(13) -0.0064(9) 0.0143(11) -0.0046(9)
C7 0.0455(12) 0.0374(10) 0.0392(11) -0.0071(8) 0.0037(9) -0.0051(8)
C8 0.0366(10) 0.0298(9) 0.0358(10) 0.0006(8) 0.0045(8) 0.0013(8)
C9 0.0307(9) 0.0258(8) 0.0301(9) 0.0023(7) 0.0090(7) 0.0000(7)
C10 0.0282(9) 0.0244(8) 0.0302(9) 0.0050(7) 0.0058(7) 0.0019(7)
C11 0.0267(8) 0.0291(9) 0.0257(8) -0.0012(7) 0.0019(6) -0.0003(7)
C12 0.0281(9) 0.0238(8) 0.0269(8) -0.0007(7) 0.0000(7) 0.0021(7)
C13 0.0280(8) 0.0287(8) 0.0259(8) -0.0034(7) 0.0008(6) 0.0003(7)
C14 0.0330(10) 0.0313(9) 0.0333(9) -0.0022(8) 0.0048(7) -0.0011(7)
C15 0.0396(11) 0.0387(11) 0.0377(11) -0.0057(9) 0.0105(9) -0.0080(9)
C16 0.0308(10) 0.0525(12) 0.0454(12) -0.0070(10) 0.0074(9) 0.0014(9)
C17 0.0328(9) 0.0426(10) 0.0404(10) -0.0008(11) 0.0046(7) 0.0086(10)
C18 0.0299(8) 0.0324(8) 0.0304(8) -0.0031(9) 0.0008(6) 0.0024(9)
C19 0.0353(10) 0.0284(9) 0.0389(11) 0.0032(8) 0.0001(8) 0.0068(8)
C20 0.0376(10) 0.0257(8) 0.0324(10) 0.0026(7) 0.0034(8) -0.0008(7)
C21 0.0414(11) 0.0335(10) 0.0425(12) 0.0024(9) -0.0022(9) 0.0024(9)
C22 0.0460(13) 0.0536(14) 0.0514(13) 0.0022(11) -0.0081(10) 0.0053(11)
C23 0.0478(12) 0.0549(13) 0.0358(10) -0.0009(11) -0.0064(9) -0.0041(11)
C24 0.0518(13) 0.0433(12) 0.0402(12) -0.0098(10) -0.0058(10) -0.0018(10)
C25 0.0418(11) 0.0297(9) 0.0408(11) -0.0055(8) 0.0063(9) 0.0048(8)
O4 0.0647(11) 0.0545(10) 0.0633(11) 0.0090(9) 0.0234(9) 0.0066(9)
C26 0.0634(16) 0.0627(16) 0.0550(15) 0.0051(13) 0.0123(13) -0.0062(13)
C27 0.081(2) 0.0482(15) 0.092(2) 0.0011(15) 0.0222(18) 0.0018(14)
C28 0.0649(17) 0.0638(17) 0.0671(18) 0.0221(14) 0.0200(14) 0.0072(14)
O5 0.0762(14) 0.0582(11) 0.0582(11) -0.0045(9) -0.0058(10) 0.0015(10)
C29 0.0669(17) 0.0563(15) 0.0595(16) 0.0038(12) 0.0258(14) -0.0104(13)
C30 0.0790(19) 0.0481(14) 0.0459(14) -0.0023(11) 0.0101(13) -0.0014(13)
C31 0.0700(19) 0.0648(17) 0.0583(16) -0.0064(14) -0.0082(14) 0.0047(14)
C32 0.089(2) 0.0677(19) 0.080(2) -0.0270(18) 0.0109(18) -0.0104(17)
C33 0.094(2) 0.0508(15) 0.0606(17) -0.0045(13) 0.0074(16) 0.0172(15)

loop_
_atom_type_symbol
_atom_type_description
_atom_type_scat_dispersion_real
_atom_type_scat_dispersion_imag
_atom_type_scat_source
C C 0.0033 0.0016 'International Tables Vol C Tables 4.2.6.8 and 6.1.1.4'
H H 0.0000 0.0000 'International Tables Vol C Tables 4.2.6.8 and 6.1.1.4'
O O 0.0106 0.0060 'International Tables Vol C Tables 4.2.6.8 and 6.1.1.4'
Al Al 0.0645 0.0514 'International Tables Vol C Tables 4.2.6.8 and 6.1.1.4'

loop_
_geom_angle_atom_site_label_1
_geom_angle_atom_site_label_2
_geom_angle_atom_site_label_3
_geom_angle
_geom_angle_site_symmetry_1
_geom_angle_site_symmetry_3
O1 Al1 O2 121.04(7) . 2_656
O1 Al1 C25 122.00(9) . .
O2 Al1 C25 116.53(8) 2_656 .
O1 Al1 O2 90.63(6) . .
O2 Al1 O2 74.50(6) 2_656 .
C25 Al1 O2 98.15(8) . .
O1 Al1 O3 89.73(6) . .
O2 Al1 O3 90.43(6) 2_656 .
C25 Al1 O3 96.43(8) . .
O2 Al1 O3 162.56(6) . .
C1 O1 Al1 129.66(12) . .
C11 O2 Al1 136.75(11) . 2_656
C11 O2 Al1 117.84(10) . .
Al1 O2 Al1 104.37(6) 2_656 .
C24 O3 C21 108.96(15) . .
C24 O3 Al1 129.62(13) . .
C21 O3 Al1 121.13(12) . .
O1 C1 C10 122.81(15) . .
O1 C1 C2 117.60(16) . .
C10 C1 C2 119.56(16) . .
C3 C2 C1 121.53(18) . .
C3 C2 H2 119.2 . .
C1 C2 H2 119.2 . .
C2 C3 C4 121.05(17) . .
C2 C3 H3 119.5 . .
C4 C3 H3 119.5 . .
C5 C4 C3 121.67(18) . .
C5 C4 C9 119.82(18) . .
C3 C4 C9 118.51(17) . .
C6 C5 C4 121.41(19) . .
C6 C5 H5 119.3 . .
C4 C5 H5 119.3 . .
C5 C6 C7 119.23(19) . .
C5 C6 H6 120.4 . .
C7 C6 H6 120.4 . .
C8 C7 C6 120.8(2) . .
C8 C7 H7 119.6 . .
C6 C7 H7 119.6 . .
C7 C8 C9 121.30(18) . .
C7 C8 H8 119.3 . .
C9 C8 H8 119.3 . .
C8 C9 C4 117.35(16) . .
C8 C9 C10 122.58(16) . .
C4 C9 C10 120.05(16) . .
C1 C10 C9 119.17(16) . .
C1 C10 C12 120.00(15) . .
C9 C10 C12 120.83(15) . .
O2 C11 C12 119.59(16) . .
O2 C11 C20 118.45(16) . .
C12 C11 C20 121.92(16) . .
C11 C12 C13 117.68(15) . .
C11 C12 C10 120.70(16) . .
C13 C12 C10 121.56(15) . .
C18 C13 C14 117.77(16) . .
C18 C13 C12 120.11(16) . .
C14 C13 C12 122.03(16) . .
C15 C14 C13 121.18(18) . .
C15 C14 H14 119.4 . .
C13 C14 H14 119.4 . .
C14 C15 C16 120.46(19) . .
C14 C15 H15 119.8 . .
C16 C15 H15 119.8 . .
C17 C16 C15 119.82(19) . .
C17 C16 H16 120.1 . .
C15 C16 H16 120.1 . .
C16 C17 C18 121.4(2) . .
C16 C17 H17 119.3 . .
C18 C17 H17 119.3 . .
C19 C18 C13 119.21(16) . .
C19 C18 C17 121.51(19) . .
C13 C18 C17 119.25(19) . .
C20 C19 C18 120.52(18) . .
C20 C19 H19 119.7 . .
C18 C19 H19 119.7 . .
C19 C20 C11 120.36(18) . .
C19 C20 H20 119.8 . .
C11 C20 H20 119.8 . .
O3 C21 C22 104.16(17) . .
O3 C21 H21A 110.9 . .
C22 C21 H21A 110.9 . .
O3 C21 H21B 110.9 . .
C22 C21 H21B 110.9 . .
H21A C21 H21B 108.9 . .
C21 C22 C23 101.50(19) . .
C21 C22 H22A 111.5 . .
C23 C22 H22A 111.5 . .
C21 C22 H22B 111.5 . .
C23 C22 H22B 111.5 . .
H22A C22 H22B 109.3 . .
C24 C23 C22 102.93(18) . .
C24 C23 H23A 111.2 . .
C22 C23 H23A 111.2 . .
C24 C23 H23B 111.2 . .
C22 C23 H23B 111.2 . .
H23A C23 H23B 109.1 . .
O3 C24 C23 105.77(19) . .
O3 C24 H24A 110.6 . .
C23 C24 H24A 110.6 . .
O3 C24 H24B 110.6 . .
C23 C24 H24B 110.6 . .
H24A C24 H24B 108.7 . .
Al1 C25 H25A 109.5 . .
Al1 C25 H25B 109.5 . .
H25A C25 H25B 109.5 . .
Al1 C25 H25C 109.5 . .
H25A C25 H25C 109.5 . .
H25B C25 H25C 109.5 . .
C26 O4 C29 104.6(2) . .
O4 C26 C27 105.2(2) . .
O4 C26 H26A 110.7 . .
C27 C26 H26A 110.7 . .
O4 C26 H26B 110.7 . .
C27 C26 H26B 110.7 . .
H26A C26 H26B 108.8 . .
C26 C27 C28 103.0(2) . .
C26 C27 H27A 111.2 . .
C28 C27 H27A 111.2 . .
C26 C27 H27B 111.2 . .
C28 C27 H27B 111.2 . .
H27A C27 H27B 109.1 . .
C27 C28 C29 103.7(2) . .
C27 C28 H28A 111.0 . .
C29 C28 H28A 111.0 . .
C27 C28 H28B 111.0 . .
C29 C28 H28B 111.0 . .
H28A C28 H28B 109.0 . .
C33 O5 C30 109.1(2) . .
O4 C29 C28 106.8(2) . .
O4 C29 H29A 110.4 . .
C28 C29 H29A 110.4 . .
O4 C29 H29B 110.4 . .
C28 C29 H29B 110.4 . .
H29A C29 H29B 108.6 . .
O5 C30 C31 107.2(2) . .
O5 C30 H30A 110.3 . .
C31 C30 H30A 110.3 . .
O5 C30 H30B 110.3 . .
C31 C30 H30B 110.3 . .
H30A C30 H30B 108.5 . .
C32 C31 C30 103.1(2) . .
C32 C31 H31A 111.1 . .
C30 C31 H31A 111.1 . .
C32 C31 H31B 111.1 . .
C30 C31 H31B 111.1 . .
H31A C31 H31B 109.1 . .
C31 C32 C33 101.8(3) . .
C31 C32 H32A 111.4 . .
C33 C32 H32A 111.4 . .
C31 C32 H32B 111.4 . .
C33 C32 H32B 111.4 . .
H32A C32 H32B 109.3 . .
O5 C33 C32 105.7(2) . .
O5 C33 H33A 110.6 . .
C32 C33 H33A 110.6 . .
O5 C33 H33B 110.6 . .
C32 C33 H33B 110.6 . .
H33A C33 H33B 108.7 . .

loop_
_geom_bond_atom_site_label_1
_geom_bond_atom_site_label_2
_geom_bond_distance
_geom_bond_site_symmetry_2
Al1 O1 1.7549(14) .
Al1 O2 1.8249(13) 2_656
Al1 C25 1.961(2) .
Al1 O2 1.9755(13) .
Al1 O3 1.9794(14) .
O1 C1 1.343(2) .
O2 C11 1.374(2) .
O2 Al1 1.8249(13) 2_656
O3 C24 1.446(2) .
O3 C21 1.462(2) .
C1 C10 1.393(3) .
C1 C2 1.422(3) .
C2 C3 1.354(3) .
C2 H2 0.9500 .
C3 C4 1.416(3) .
C3 H3 0.9500 .
C4 C5 1.412(3) .
C4 C9 1.424(2) .
C5 C6 1.361(3) .
C5 H5 0.9500 .
C6 C7 1.414(3) .
C6 H6 0.9500 .
C7 C8 1.368(3) .
C7 H7 0.9500 .
C8 C9 1.420(3) .
C8 H8 0.9500 .
C9 C10 1.434(2) .
C10 C12 1.496(2) .
C11 C12 1.380(3) .
C11 C20 1.411(3) .
C12 C13 1.437(3) .
C13 C18 1.418(3) .
C13 C14 1.424(3) .
C14 C15 1.368(3) .
C14 H14 0.9500 .
C15 C16 1.408(3) .
C15 H15 0.9500 .
C16 C17 1.354(3) .
C16 H16 0.9500 .
C17 C18 1.418(3) .
C17 H17 0.9500 .
C18 C19 1.411(3) .
C19 C20 1.361(3) .
C19 H19 0.9500 .
C20 H20 0.9500 .
C21 C22 1.493(3) .
C21 H21A 0.9900 .
C21 H21B 0.9900 .
C22 C23 1.518(4) .
C22 H22A 0.9900 .
C22 H22B 0.9900 .
C23 C24 1.502(3) .
C23 H23A 0.9900 .
C23 H23B 0.9900 .
C24 H24A 0.9900 .
C24 H24B 0.9900 .
C25 H25A 0.9800 .
C25 H25B 0.9800 .
C25 H25C 0.9800 .
O4 C26 1.411(3) .
O4 C29 1.411(3) .
C26 C27 1.509(4) .
C26 H26A 0.9900 .
C26 H26B 0.9900 .
C27 C28 1.515(5) .
C27 H27A 0.9900 .
C27 H27B 0.9900 .
C28 C29 1.524(4) .
C28 H28A 0.9900 .
C28 H28B 0.9900 .
O5 C33 1.407(4) .
O5 C30 1.414(3) .
C29 H29A 0.9900 .
C29 H29B 0.9900 .
C30 C31 1.503(4) .
C30 H30A 0.9900 .
C30 H30B 0.9900 .
C31 C32 1.485(4) .
C31 H31A 0.9900 .
C31 H31B 0.9900 .
C32 C33 1.506(5) .
C32 H32A 0.9900 .
C32 H32B 0.9900 .
C33 H33A 0.9900 .
C33 H33B 0.9900 .

loop_
_geom_torsion_atom_site_label_1
_geom_torsion_atom_site_label_2
_geom_torsion_atom_site_label_3
_geom_torsion_atom_site_label_4
_geom_torsion
_geom_torsion_site_symmetry_1
_geom_torsion_site_symmetry_4
O2 Al1 O1 C1 -35.85(17) 2_656 .
C25 Al1 O1 C1 136.39(16) . .
O2 Al1 O1 C1 36.37(15) . .
O3 Al1 O1 C1 -126.19(15) . .
O1 Al1 O2 C11 55.55(13) . .
O2 Al1 O2 C11 177.69(10) 2_656 .
C25 Al1 O2 C11 -66.93(14) . .
O3 Al1 O2 C11 146.66(19) . .
O1 Al1 O2 Al1 -134.16(7) . 2_656
O2 Al1 O2 Al1 -12.02(9) 2_656 2_656
C25 Al1 O2 Al1 103.36(8) . 2_656
O3 Al1 O2 Al1 -43.0(2) . 2_656
O1 Al1 O3 C24 -130.89(18) . .
O2 Al1 O3 C24 108.08(18) 2_656 .
C25 Al1 O3 C24 -8.69(19) . .
O2 Al1 O3 C24 137.9(2) . .
O1 Al1 O3 C21 42.29(15) . .
O2 Al1 O3 C21 -78.75(14) 2_656 .
C25 Al1 O3 C21 164.48(15) . .
O2 Al1 O3 C21 -49.0(3) . .
Al1 O1 C1 C10 -70.2(2) . .
Al1 O1 C1 C2 111.54(18) . .
O1 C1 C2 C3 -179.69(18) . .
C10 C1 C2 C3 2.0(3) . .
C1 C2 C3 C4 0.6(3) . .
C2 C3 C4 C5 178.9(2) . .
C2 C3 C4 C9 -1.1(3) . .
C3 C4 C5 C6 -178.9(2) . .
C9 C4 C5 C6 1.0(3) . .
C4 C5 C6 C7 0.7(3) . .
C5 C6 C7 C8 -1.0(3) . .
C6 C7 C8 C9 -0.4(3) . .
C7 C8 C9 C4 2.1(3) . .
C7 C8 C9 C10 -179.36(19) . .
C5 C4 C9 C8 -2.3(3) . .
C3 C4 C9 C8 177.62(18) . .
C5 C4 C9 C10 179.06(18) . .
C3 C4 C9 C10 -1.0(3) . .
O1 C1 C10 C9 177.77(16) . .
C2 C1 C10 C9 -4.0(3) . .
O1 C1 C10 C12 -1.8(3) . .
C2 C1 C10 C12 176.40(17) . .
C8 C9 C10 C1 -174.99(18) . .
C4 C9 C10 C1 3.5(3) . .
C8 C9 C10 C12 4.6(3) . .
C4 C9 C10 C12 -176.89(16) . .
Al1 O2 C11 C12 118.04(17) 2_656 .
Al1 O2 C11 C12 -75.75(18) . .
Al1 O2 C11 C20 -64.3(2) 2_656 .
Al1 O2 C11 C20 101.86(16) . .
O2 C11 C12 C13 173.19(15) . .
C20 C11 C12 C13 -4.3(3) . .
O2 C11 C12 C10 -4.2(2) . .
C20 C11 C12 C10 178.30(16) . .
C1 C10 C12 C11 55.5(2) . .
C9 C10 C12 C11 -124.08(19) . .
C1 C10 C12 C13 -121.76(19) . .
C9 C10 C12 C13 58.7(2) . .
C11 C12 C13 C18 4.6(2) . .
C10 C12 C13 C18 -178.08(16) . .
C11 C12 C13 C14 -171.99(17) . .
C10 C12 C13 C14 5.3(3) . .
C18 C13 C14 C15 1.5(3) . .
C12 C13 C14 C15 178.14(18) . .
C13 C14 C15 C16 0.9(3) . .
C14 C15 C16 C17 -1.5(3) . .
C15 C16 C17 C18 -0.5(3) . .
C14 C13 C18 C19 175.14(17) . .
C12 C13 C18 C19 -1.6(3) . .
C14 C13 C18 C17 -3.3(3) . .
C12 C13 C18 C17 179.96(16) . .
C16 C17 C18 C19 -175.53(19) . .
C16 C17 C18 C13 2.9(3) . .
C13 C18 C19 C20 -1.9(3) . .
C17 C18 C19 C20 176.55(18) . .
C18 C19 C20 C11 2.2(3) . .
O2 C11 C20 C19 -176.55(17) . .
C12 C11 C20 C19 1.0(3) . .
C24 O3 C21 C22 -22.3(2) . .
Al1 O3 C21 C22 163.23(15) . .
O3 C21 C22 C23 37.9(2) . .
C21 C22 C23 C24 -39.4(2) . .
C21 O3 C24 C23 -2.9(2) . .
Al1 O3 C24 C23 170.88(14) . .
C22 C23 C24 O3 26.5(2) . .
C29 O4 C26 C27 42.1(3) . .
O4 C26 C27 C28 -31.9(3) . .
C26 C27 C28 C29 10.2(3) . .
C26 O4 C29 C28 -35.2(3) . .
C27 C28 C29 O4 14.5(3) . .
C33 O5 C30 C31 -0.1(3) . .
O5 C30 C31 C32 -21.9(3) . .
C30 C31 C32 C33 33.6(3) . .
C30 O5 C33 C32 22.0(4) . .
C31 C32 C33 O5 -34.9(4) . .
